data_1555899
loop_
_publ_author_name
'Dong, Yu-Ting'
'Jin, Quan'
'Zhou, Ling'
'Chen, Jie'

_publ_section_title
;
 N-Heterocyclic Carbene Catalyzed Sulfenylation of \a,\b-Unsaturated
 Aldehydes.
;
_journal_issue 21
_journal_name_full 'Organic letters'
_journal_page_first 5708
_journal_page_last 5711
_journal_paper_doi 10.1021/acs.orglett.6b02939
_journal_volume 18
_journal_year 2016
_chemical_formula_sum 'C29 H21 N O3 S2'
_chemical_formula_weight 495.59
_space_group_IT_number 2
_space_group_name_Hall '-P 1'
_space_group_name_H-M_alt 'P -1'
_symmetry_cell_setting triclinic
_symmetry_space_group_name_H-M 'P -1'
_atom_sites_solution_hydrogens geom
_atom_sites_solution_primary direct
_atom_sites_solution_secondary difmap
_audit_creation_method SHELXL-97
_cell_angle_alpha 76.027(7)
_cell_angle_beta 81.673(6)
_cell_angle_gamma 77.580(6)
_cell_formula_units_Z 4
_cell_length_a 9.995(3)
_cell_length_b 15.594(5)
_cell_length_c 17.952(6)
_cell_measurement_reflns_used 1559
_cell_measurement_temperature 296(2)
_cell_measurement_theta_max 19.10
_cell_measurement_theta_min 2.28
_cell_volume 2638.9(15)
_computing_cell_refinement APEX2
_computing_data_collection 'APEX2 (Bruker, 2004)'
_computing_data_reduction APEX2
_computing_molecular_graphics APEX2
_computing_publication_material APEX2
_computing_structure_refinement 'SHELXL-97 (Sheldrick, 1997)'
_computing_structure_solution 'SHELXS-97 (Sheldrick, 1990)'
_diffrn_ambient_temperature 296(2)
_diffrn_measured_fraction_theta_full 0.991
_diffrn_measured_fraction_theta_max 0.991
_diffrn_measurement_device_type 'Bruker APEX SMART II'
_diffrn_measurement_method \w
_diffrn_radiation_monochromator graphite
_diffrn_radiation_source 'fine-focus sealed tube'
_diffrn_radiation_type MoK\a
_diffrn_radiation_wavelength 0.71073
_diffrn_reflns_av_R_equivalents 0.0389
_diffrn_reflns_av_sigmaI/netI 0.0964
_diffrn_reflns_limit_h_max 11
_diffrn_reflns_limit_h_min -11
_diffrn_reflns_limit_k_max 14
_diffrn_reflns_limit_k_min -18
_diffrn_reflns_limit_l_max 21
_diffrn_reflns_limit_l_min -18
_diffrn_reflns_number 13273
_diffrn_reflns_theta_full 25.00
_diffrn_reflns_theta_max 25.00
_diffrn_reflns_theta_min 1.37
_diffrn_standards_interval_time 0
_diffrn_standards_number 0
_exptl_absorpt_coefficient_mu 0.232
_exptl_absorpt_correction_T_max 0.968
_exptl_absorpt_correction_T_min 0.959
_exptl_absorpt_correction_type multi-scan
_exptl_absorpt_process_details SADABS
_exptl_crystal_colour yellow
_exptl_crystal_density_diffrn 1.247
_exptl_crystal_density_method 'not measured'
_exptl_crystal_description block
_exptl_crystal_F_000 1032
_exptl_crystal_size_max 0.29
_exptl_crystal_size_mid 0.15
_exptl_crystal_size_min 0.14
_refine_diff_density_max 0.286
_refine_diff_density_min -0.325
_refine_diff_density_rms 0.070
_refine_ls_extinction_method none
_refine_ls_goodness_of_fit_ref 1.071
_refine_ls_hydrogen_treatment mixed
_refine_ls_matrix_type full
_refine_ls_number_parameters 631
_refine_ls_number_reflns 9203
_refine_ls_number_restraints 0
_refine_ls_restrained_S_all 1.071
_refine_ls_R_factor_all 0.1161
_refine_ls_R_factor_gt 0.0622
_refine_ls_shift/su_max 0.000
_refine_ls_shift/su_mean 0.000
_refine_ls_structure_factor_coef Fsqd
_refine_ls_weighting_details 'calc w=1/[\s^2^(Fo^2^)+(0.0600P)^2^+0.0000P] where P=(Fo^2^+2Fc^2^)/3'
_refine_ls_weighting_scheme calc
_refine_ls_wR_factor_gt 0.1430
_refine_ls_wR_factor_ref 0.1679
_reflns_number_gt 5025
_reflns_number_total 9203
_reflns_threshold_expression >2sigma(I)
_cod_data_source_file ol6b02939_si_002.cif
_cod_data_source_block xb9563_0m
_cod_depositor_comments
;
The following automatic conversions were performed:

data item '_symmetry_cell_setting' value 'Triclinic' was changed to
'triclinic' in accordance with the
/home/saulius/struct/COD-crude-data/automatic-downloads/DataCite-retrospective/ACS/depositions/lib/dictionaries/cif_core.dic
dictionary named 'cif_core.dic' version 2.4.2 last updated on
2011-04-26.

Automatic conversion script
Id: cif_fix_values 6909 2019-04-08 15:41:33Z antanas 
;
_cod_original_cell_volume 2638.9(14)
_cod_original_sg_symbol_H-M 'P-1   '
_cod_database_code 1555899
_platon_squeeze_void_probe_radius 1.20

loop_
_symmetry_equiv_pos_as_xyz
'x, y, z'
'-x, -y, -z'

loop_
_atom_site_label
_atom_site_type_symbol
_atom_site_fract_x
_atom_site_fract_y
_atom_site_fract_z
_atom_site_U_iso_or_equiv
_atom_site_adp_type
_atom_site_occupancy
_atom_site_symmetry_multiplicity
_atom_site_calc_flag
_atom_site_refinement_flags
S1 S 0.64298(11) 0.80405(8) 0.40431(6) 0.0494(3) Uani 1 1 d .
S2 S 0.42987(11) 0.92786(8) 0.29419(6) 0.0486(3) Uani 1 1 d .
S3 S 0.18843(11) 0.41940(8) 0.21706(7) 0.0508(3) Uani 1 1 d .
S4 S -0.07495(11) 0.55748(8) 0.25320(7) 0.0525(3) Uani 1 1 d .
O4 O -0.1169(3) 0.23332(19) 0.27121(17) 0.0554(8) Uani 1 1 d .
N1 N 0.6778(3) 1.0217(2) 0.23125(18) 0.0379(8) Uani 1 1 d .
O6 O 0.8109(3) 0.9586(2) 0.13464(16) 0.0564(8) Uani 1 1 d .
O2 O 0.4058(3) 0.9882(2) 0.43129(16) 0.0581(8) Uani 1 1 d .
O1 O 0.1488(3) 0.5604(2) 0.08822(17) 0.0641(9) Uani 1 1 d .
N2 N -0.0300(3) 0.3340(2) 0.16877(18) 0.0387(8) Uani 1 1 d .
O5 O 0.5452(3) 1.1246(2) 0.29832(18) 0.0604(9) Uani 1 1 d .
C8 C 0.7094(4) 0.9404(3) 0.2931(2) 0.0389(10) Uani 1 1 d .
H8 H 0.7408 0.8905 0.2667 0.047 Uiso 1 1 calc R
O3 O 0.0695(3) 0.3957(2) 0.04905(16) 0.0587(9) Uani 1 1 d .
C10 C 0.0171(4) 0.1859(3) 0.1590(2) 0.0435(10) Uani 1 1 d .
C11 C -0.0866(4) 0.4125(3) 0.2013(2) 0.0352(9) Uani 1 1 d .
H11 H -0.1026 0.3891 0.2570 0.042 Uiso 1 1 calc R
C12 C 0.0160(4) 0.4778(3) 0.1919(2) 0.0383(10) Uani 1 1 d .
C13 C 0.5763(4) 0.9187(3) 0.3460(2) 0.0404(10) Uani 1 1 d .
C14 C 0.6080(5) 1.1058(3) 0.2398(3) 0.0487(11) Uani 1 1 d .
C15 C 0.0684(4) 0.2361(3) 0.0907(2) 0.0435(10) Uani 1 1 d .
C16 C 0.8308(4) 0.9438(3) 0.3335(2) 0.0397(10) Uani 1 1 d .
C17 C -0.2298(4) 0.4570(3) 0.1745(2) 0.0404(10) Uani 1 1 d .
C18 C -0.0508(4) 0.2478(3) 0.2099(2) 0.0420(10) Uani 1 1 d .
C19 C 0.0410(4) 0.3310(3) 0.0963(2) 0.0429(10) Uani 1 1 d .
C20 C 0.7410(4) 1.0227(3) 0.1564(2) 0.0462(11) Uani 1 1 d .
C21 C 0.4967(4) 0.8758(3) 0.2151(3) 0.0473(11) Uani 1 1 d .
C22 C 0.0405(5) 0.5390(3) 0.1142(2) 0.0474(11) Uani 1 1 d .
H22 H -0.0334 0.5616 0.0845 0.057 Uiso 1 1 calc R
C23 C 0.4963(4) 0.7756(3) 0.4662(2) 0.0455(11) Uani 1 1 d .
C24 C 0.5254(4) 0.9697(3) 0.4087(2) 0.0469(11) Uani 1 1 d .
H24 H 0.5897 0.9879 0.4312 0.056 Uiso 1 1 calc R
C25 C 0.0346(4) 0.6376(3) 0.2361(3) 0.0506(12) Uani 1 1 d .
C26 C 0.6263(5) 1.1674(3) 0.1630(3) 0.0520(12) Uani 1 1 d .
C27 C 0.7091(5) 1.1168(3) 0.1134(3) 0.0493(11) Uani 1 1 d .
C28 C -0.2560(4) 0.4907(3) 0.0979(3) 0.0510(12) Uani 1 1 d .
H28 H -0.1827 0.4891 0.0596 0.061 Uiso 1 1 calc R
C29 C -0.3429(4) 0.4607(3) 0.2295(3) 0.0554(12) Uani 1 1 d .
H29 H -0.3294 0.4387 0.2814 0.066 Uiso 1 1 calc R
C30 C 0.1596(4) 0.3351(3) 0.2998(3) 0.0472(11) Uani 1 1 d .
C31 C 0.3978(4) 0.7422(3) 0.4398(3) 0.0566(12) Uani 1 1 d .
H31 H 0.4054 0.7374 0.3886 0.068 Uiso 1 1 calc R
C32 C 0.2750(5) 0.7245(3) 0.5652(3) 0.0606(13) Uani 1 1 d .
H32 H 0.2001 0.7076 0.5984 0.073 Uiso 1 1 calc R
C33 C 0.9453(4) 0.8758(3) 0.3333(2) 0.0512(12) Uani 1 1 d .
H33 H 0.9442 0.8271 0.3121 0.061 Uiso 1 1 calc R
C34 C 0.5599(5) 0.7893(4) 0.2209(3) 0.0580(13) Uani 1 1 d .
H34 H 0.5829 0.7549 0.2689 0.070 Uiso 1 1 calc R
C35 C 0.0348(4) 0.0938(3) 0.1713(3) 0.0560(12) Uani 1 1 d .
H35 H 0.0026 0.0598 0.2179 0.067 Uiso 1 1 calc R
C36 C 0.1009(5) 0.3531(4) 0.3703(3) 0.0665(14) Uani 1 1 d .
H36 H 0.0678 0.4122 0.3751 0.080 Uiso 1 1 calc R
C37 C 0.8357(4) 1.0161(3) 0.3648(2) 0.0515(12) Uani 1 1 d .
H37 H 0.7601 1.0629 0.3643 0.062 Uiso 1 1 calc R
C38 C 0.9524(5) 1.0191(4) 0.3967(3) 0.0613(13) Uani 1 1 d .
H38 H 0.9544 1.0675 0.4181 0.074 Uiso 1 1 calc R
C39 C 0.5918(5) 0.7500(4) 0.1578(4) 0.0763(16) Uani 1 1 d .
H39 H 0.6397 0.6910 0.1630 0.092 Uiso 1 1 calc R
C40 C 0.2895(5) 0.7164(3) 0.4901(3) 0.0637(14) Uani 1 1 d .
H40 H 0.2246 0.6930 0.4729 0.076 Uiso 1 1 calc R
C41 C 0.2132(5) 0.2457(3) 0.2954(3) 0.0645(14) Uani 1 1 d .
H41 H 0.2546 0.2326 0.2486 0.077 Uiso 1 1 calc R
C42 C 0.3713(5) 0.7575(3) 0.5911(3) 0.0691(15) Uani 1 1 d .
H42 H 0.3610 0.7636 0.6420 0.083 Uiso 1 1 calc R
C43 C -0.0063(5) 0.7200(3) 0.1843(3) 0.0606(13) Uani 1 1 d .
H43 H -0.0875 0.7317 0.1610 0.073 Uiso 1 1 calc R
C44 C 0.7108(6) 1.2499(4) 0.0172(3) 0.0830(18) Uani 1 1 d .
H44 H 0.7402 1.2791 -0.0321 0.100 Uiso 1 1 calc R
C45 C 0.4612(5) 0.9257(4) 0.1429(3) 0.0633(14) Uani 1 1 d .
H45 H 0.4189 0.9859 0.1367 0.076 Uiso 1 1 calc R
C46 C 0.4843(5) 0.7820(3) 0.5424(3) 0.0575(13) Uani 1 1 d .
H46 H 0.5511 0.8026 0.5609 0.069 Uiso 1 1 calc R
C47 C 0.2056(6) 0.1772(4) 0.3592(5) 0.0880(19) Uani 1 1 d .
H47 H 0.2406 0.1179 0.3554 0.106 Uiso 1 1 calc R
C48 C 0.7525(5) 1.1560(4) 0.0393(3) 0.0701(15) Uani 1 1 d .
H48 H 0.8064 1.1224 0.0057 0.084 Uiso 1 1 calc R
C49 C -0.3848(5) 0.5257(3) 0.0776(3) 0.0663(14) Uani 1 1 d .
H49 H -0.4003 0.5475 0.0260 0.080 Uiso 1 1 calc R
C50 C 1.0616(5) 0.8802(4) 0.3646(3) 0.0649(14) Uani 1 1 d .
H50 H 1.1388 0.8348 0.3638 0.078 Uiso 1 1 calc R
C51 C 0.1463(6) 0.1961(5) 0.4285(4) 0.088(2) Uani 1 1 d .
H51 H 0.1433 0.1499 0.4721 0.106 Uiso 1 1 calc R
C52 C 0.1488(5) 0.1037(4) 0.0442(3) 0.0758(16) Uani 1 1 d .
H52 H 0.1923 0.0749 0.0050 0.091 Uiso 1 1 calc R
C53 C 0.5849(5) 1.2599(3) 0.1397(3) 0.0699(15) Uani 1 1 d .
H53 H 0.5299 1.2934 0.1731 0.084 Uiso 1 1 calc R
C75 C 1.0638(5) 0.9515(4) 0.3969(3) 0.0697(15) Uani 1 1 d .
H75 H 1.1417 0.9534 0.4188 0.084 Uiso 1 1 calc R
C55 C -0.4924(5) 0.5284(4) 0.1345(4) 0.0774(17) Uani 1 1 d .
H55 H -0.5811 0.5534 0.1209 0.093 Uiso 1 1 calc R
C56 C 0.1970(6) 0.7644(5) 0.2059(4) 0.088(2) Uani 1 1 d .
H56 H 0.2535 0.8070 0.1954 0.105 Uiso 1 1 calc R
C57 C 0.1336(5) 0.1964(4) 0.0315(3) 0.0654(14) Uani 1 1 d .
H57 H 0.1661 0.2301 -0.0151 0.079 Uiso 1 1 calc R
C58 C 0.1020(5) 0.0534(4) 0.1124(3) 0.0723(15) Uani 1 1 d .
H58 H 0.1156 -0.0088 0.1192 0.087 Uiso 1 1 calc R
C59 C 0.5524(6) 0.7981(5) 0.0881(4) 0.0851(19) Uani 1 1 d .
H59 H 0.5691 0.7710 0.0460 0.102 Uiso 1 1 calc R
C60 C 0.0787(7) 0.7830(4) 0.1693(3) 0.0811(17) Uani 1 1 d .
H60 H 0.0559 0.8375 0.1346 0.097 Uiso 1 1 calc R
C61 C 0.6280(7) 1.3004(4) 0.0658(4) 0.0816(18) Uani 1 1 d .
H61 H 0.6012 1.3622 0.0484 0.098 Uiso 1 1 calc R
C62 C 0.4894(6) 0.8848(5) 0.0796(3) 0.0799(17) Uani 1 1 d .
H62 H 0.4645 0.9177 0.0315 0.096 Uiso 1 1 calc R
C63 C 0.2333(5) 0.6854(4) 0.2570(4) 0.0879(19) Uani 1 1 d .
H63 H 0.3136 0.6746 0.2809 0.105 Uiso 1 1 calc R
C64 C 0.1509(5) 0.6207(3) 0.2735(3) 0.0717(15) Uani 1 1 d .
H64 H 0.1741 0.5671 0.3093 0.086 Uiso 1 1 calc R
C65 C -0.4725(5) 0.4957(4) 0.2093(4) 0.0727(16) Uani 1 1 d .
H65 H -0.5469 0.4971 0.2470 0.087 Uiso 1 1 calc R
C68 C 0.0913(6) 0.2830(5) 0.4335(3) 0.0806(17) Uani 1 1 d .
H68 H 0.0470 0.2951 0.4802 0.097 Uiso 1 1 calc R

loop_
_atom_site_aniso_label
_atom_site_aniso_U_11
_atom_site_aniso_U_22
_atom_site_aniso_U_33
_atom_site_aniso_U_23
_atom_site_aniso_U_13
_atom_site_aniso_U_12
S1 0.0398(6) 0.0524(7) 0.0488(7) 0.0021(6) -0.0026(5) -0.0090(5)
S2 0.0362(6) 0.0587(7) 0.0517(7) -0.0136(6) -0.0085(5) -0.0060(5)
S3 0.0369(6) 0.0562(7) 0.0569(8) -0.0041(6) -0.0038(5) -0.0135(5)
S4 0.0502(7) 0.0532(7) 0.0603(8) -0.0204(6) 0.0034(6) -0.0197(6)
O4 0.064(2) 0.0519(19) 0.0462(19) -0.0057(15) 0.0158(16) -0.0223(16)
N1 0.0440(19) 0.033(2) 0.035(2) -0.0081(17) -0.0058(16) -0.0022(16)
O6 0.065(2) 0.051(2) 0.049(2) -0.0134(16) 0.0012(15) -0.0045(17)
O2 0.0477(19) 0.068(2) 0.056(2) -0.0188(17) 0.0024(15) -0.0044(16)
O1 0.070(2) 0.071(2) 0.053(2) -0.0050(17) 0.0093(17) -0.0391(19)
N2 0.0422(19) 0.035(2) 0.038(2) -0.0067(17) 0.0017(16) -0.0107(16)
O5 0.063(2) 0.060(2) 0.056(2) -0.0181(17) -0.0027(17) -0.0017(17)
C8 0.036(2) 0.037(2) 0.043(3) -0.009(2) -0.0026(19) -0.0043(19)
O3 0.076(2) 0.055(2) 0.0379(18) 0.0024(16) 0.0036(16) -0.0177(18)
C10 0.038(2) 0.044(3) 0.052(3) -0.014(2) -0.002(2) -0.012(2)
C11 0.035(2) 0.036(2) 0.033(2) -0.0051(19) -0.0042(17) -0.0073(18)
C12 0.037(2) 0.042(2) 0.036(2) -0.005(2) -0.0042(18) -0.0102(19)
C13 0.035(2) 0.050(3) 0.037(2) -0.010(2) -0.0037(18) -0.009(2)
C14 0.053(3) 0.052(3) 0.045(3) -0.011(2) -0.007(2) -0.016(2)
C15 0.042(2) 0.048(3) 0.041(3) -0.013(2) -0.002(2) -0.008(2)
C16 0.040(2) 0.044(3) 0.037(2) -0.005(2) -0.0036(19) -0.018(2)
C17 0.036(2) 0.033(2) 0.053(3) -0.010(2) -0.003(2) -0.0088(19)
C18 0.034(2) 0.044(3) 0.046(3) -0.004(2) -0.004(2) -0.008(2)
C19 0.038(2) 0.051(3) 0.037(3) -0.005(2) -0.003(2) -0.009(2)
C20 0.048(3) 0.052(3) 0.042(3) -0.009(2) -0.006(2) -0.017(2)
C21 0.045(3) 0.057(3) 0.048(3) -0.012(2) -0.009(2) -0.022(2)
C22 0.058(3) 0.038(3) 0.045(3) -0.005(2) -0.004(2) -0.011(2)
C23 0.049(3) 0.044(3) 0.042(3) -0.003(2) -0.004(2) -0.014(2)
C24 0.039(3) 0.053(3) 0.047(3) -0.012(2) -0.005(2) -0.001(2)
C25 0.047(3) 0.050(3) 0.060(3) -0.020(3) -0.001(2) -0.015(2)
C26 0.052(3) 0.052(3) 0.053(3) -0.003(3) -0.024(2) -0.011(2)
C27 0.059(3) 0.047(3) 0.045(3) -0.004(2) -0.012(2) -0.017(2)
C28 0.047(3) 0.055(3) 0.051(3) -0.005(2) -0.009(2) -0.013(2)
C29 0.040(3) 0.054(3) 0.071(3) -0.015(3) 0.001(2) -0.009(2)
C30 0.033(2) 0.051(3) 0.057(3) -0.004(2) -0.015(2) -0.007(2)
C31 0.057(3) 0.069(3) 0.046(3) -0.007(3) -0.006(2) -0.021(3)
C32 0.047(3) 0.064(3) 0.063(4) -0.001(3) 0.005(2) -0.013(2)
C33 0.043(3) 0.051(3) 0.061(3) -0.016(2) -0.005(2) -0.005(2)
C34 0.056(3) 0.073(4) 0.051(3) -0.020(3) -0.006(2) -0.018(3)
C35 0.055(3) 0.047(3) 0.069(3) -0.016(3) 0.001(2) -0.018(2)
C36 0.065(3) 0.071(4) 0.060(4) -0.003(3) -0.008(3) -0.017(3)
C37 0.047(3) 0.062(3) 0.049(3) -0.011(2) -0.008(2) -0.018(2)
C38 0.065(3) 0.076(4) 0.056(3) -0.019(3) -0.007(3) -0.035(3)
C39 0.052(3) 0.102(5) 0.093(5) -0.054(4) 0.004(3) -0.023(3)
C40 0.053(3) 0.076(4) 0.062(4) 0.002(3) -0.009(3) -0.030(3)
C41 0.053(3) 0.062(3) 0.077(4) -0.003(3) -0.024(3) -0.008(3)
C42 0.094(4) 0.080(4) 0.040(3) -0.018(3) 0.013(3) -0.036(3)
C43 0.065(3) 0.050(3) 0.070(4) -0.019(3) -0.004(3) -0.013(3)
C44 0.112(5) 0.064(4) 0.072(4) 0.021(3) -0.033(4) -0.038(4)
C45 0.054(3) 0.072(4) 0.067(4) -0.008(3) -0.017(3) -0.019(3)
C46 0.061(3) 0.065(3) 0.050(3) -0.012(3) -0.004(2) -0.021(3)
C47 0.065(4) 0.059(4) 0.127(6) 0.017(4) -0.048(4) -0.001(3)
C48 0.092(4) 0.075(4) 0.047(3) -0.002(3) -0.011(3) -0.035(3)
C49 0.060(3) 0.067(3) 0.077(4) -0.005(3) -0.038(3) -0.013(3)
C50 0.043(3) 0.077(4) 0.073(4) -0.012(3) -0.014(3) -0.004(3)
C51 0.062(4) 0.094(5) 0.095(5) 0.036(4) -0.038(4) -0.028(4)
C52 0.074(4) 0.084(4) 0.081(4) -0.051(4) 0.007(3) -0.012(3)
C53 0.090(4) 0.040(3) 0.080(4) -0.010(3) -0.031(3) -0.002(3)
C75 0.043(3) 0.105(5) 0.064(4) -0.008(3) -0.015(3) -0.028(3)
C55 0.037(3) 0.069(4) 0.131(6) -0.029(4) -0.027(4) -0.001(3)
C56 0.065(4) 0.092(5) 0.131(6) -0.070(5) 0.023(4) -0.040(4)
C57 0.068(3) 0.074(4) 0.059(3) -0.028(3) 0.011(3) -0.020(3)
C58 0.071(4) 0.057(3) 0.093(4) -0.032(3) 0.009(3) -0.014(3)
C59 0.063(4) 0.138(6) 0.076(5) -0.059(5) 0.007(3) -0.034(4)
C60 0.106(5) 0.053(3) 0.090(4) -0.023(3) 0.021(4) -0.039(3)
C61 0.120(5) 0.039(3) 0.086(5) 0.005(3) -0.043(4) -0.015(3)
C62 0.084(4) 0.113(5) 0.051(4) -0.018(4) -0.013(3) -0.033(4)
C63 0.045(3) 0.080(4) 0.154(6) -0.051(4) -0.033(4) 0.000(3)
C64 0.063(3) 0.058(3) 0.108(4) -0.024(3) -0.030(3) -0.019(3)
C65 0.042(3) 0.084(4) 0.093(4) -0.029(4) 0.005(3) -0.012(3)
C68 0.068(4) 0.103(5) 0.064(4) 0.010(4) -0.017(3) -0.024(4)

loop_
_atom_type_symbol
_atom_type_description
_atom_type_scat_dispersion_real
_atom_type_scat_dispersion_imag
_atom_type_scat_source
C C 0.0033 0.0016 'International Tables Vol C Tables 4.2.6.8 and 6.1.1.4'
H H 0.0000 0.0000 'International Tables Vol C Tables 4.2.6.8 and 6.1.1.4'
N N 0.0061 0.0033 'International Tables Vol C Tables 4.2.6.8 and 6.1.1.4'
O O 0.0106 0.0060 'International Tables Vol C Tables 4.2.6.8 and 6.1.1.4'
S S 0.1246 0.1234 'International Tables Vol C Tables 4.2.6.8 and 6.1.1.4'

loop_
_geom_angle_atom_site_label_1
_geom_angle_atom_site_label_2
_geom_angle_atom_site_label_3
_geom_angle
C23 S1 C13 103.43(18)
C21 S2 C13 105.25(19)
C30 S3 C12 104.73(18)
C25 S4 C12 102.61(19)
C14 N1 C20 112.1(4)
C14 N1 C8 127.2(3)
C20 N1 C8 119.8(3)
C19 N2 C18 111.4(3)
C19 N2 C11 128.1(3)
C18 N2 C11 120.4(3)
N1 C8 C16 111.4(3)
N1 C8 C13 111.5(3)
C16 C8 C13 116.7(3)
C35 C10 C15 121.1(4)
C35 C10 C18 130.5(4)
C15 C10 C18 108.4(4)
N2 C11 C17 110.7(3)
N2 C11 C12 113.6(3)
C17 C11 C12 115.2(3)
C22 C12 C11 118.6(3)
C22 C12 S3 104.5(3)
C11 C12 S3 112.9(3)
C22 C12 S4 103.1(3)
C11 C12 S4 102.5(2)
S3 C12 S4 115.3(2)
C24 C13 C8 117.6(3)
C24 C13 S2 106.4(3)
C8 C13 S2 114.4(3)
C24 C13 S1 100.7(3)
C8 C13 S1 101.2(2)
S2 C13 S1 116.1(2)
O5 C14 N1 126.2(4)
O5 C14 C26 127.7(5)
N1 C14 C26 106.1(4)
C57 C15 C10 121.2(4)
C57 C15 C19 130.2(4)
C10 C15 C19 108.6(4)
C33 C16 C37 118.9(4)
C33 C16 C8 118.5(4)
C37 C16 C8 122.4(4)
C28 C17 C29 116.8(4)
C28 C17 C11 124.5(4)
C29 C17 C11 118.7(4)
O4 C18 N2 124.3(4)
O4 C18 C10 130.2(4)
N2 C18 C10 105.4(3)
O3 C19 N2 124.8(4)
O3 C19 C15 129.1(4)
N2 C19 C15 106.2(4)
O6 C20 N1 125.1(4)
O6 C20 C27 128.8(4)
N1 C20 C27 106.1(4)
C34 C21 C45 118.0(4)
C34 C21 S2 125.4(4)
C45 C21 S2 115.9(4)
O1 C22 C12 124.3(4)
C46 C23 C31 120.0(4)
C46 C23 S1 119.3(3)
C31 C23 S1 120.6(3)
O2 C24 C13 123.3(4)
C64 C25 C43 121.9(4)
C64 C25 S4 121.3(4)
C43 C25 S4 116.8(3)
C53 C26 C27 121.4(5)
C53 C26 C14 130.7(5)
C27 C26 C14 107.7(4)
C48 C27 C26 121.6(4)
C48 C27 C20 130.3(5)
C26 C27 C20 108.1(4)
C49 C28 C17 121.9(4)
C65 C29 C17 121.5(5)
C36 C30 C41 118.6(5)
C36 C30 S3 123.6(4)
C41 C30 S3 117.5(4)
C40 C31 C23 119.1(4)
C42 C32 C40 119.6(4)
C16 C33 C50 119.9(4)
C21 C34 C39 122.2(5)
C10 C35 C58 117.9(5)
C68 C36 C30 119.8(5)
C38 C37 C16 120.5(4)
C75 C38 C37 120.1(5)
C59 C39 C34 119.4(6)
C32 C40 C31 121.3(5)
C47 C41 C30 120.8(5)
C32 C42 C46 120.8(4)
C60 C43 C25 117.8(5)
C61 C44 C48 122.7(5)
C21 C45 C62 119.7(5)
C23 C46 C42 119.1(4)
C51 C47 C41 119.9(6)
C27 C48 C44 116.1(5)
C28 C49 C55 118.8(5)
C75 C50 C33 120.5(5)
C68 C51 C47 120.1(6)
C58 C52 C57 122.0(5)
C61 C53 C26 117.8(5)
C38 C75 C50 120.0(5)
C65 C55 C49 121.5(5)
C63 C56 C60 121.6(5)
C15 C57 C52 117.0(5)
C52 C58 C35 120.7(5)
C62 C59 C39 120.4(6)
C56 C60 C43 119.8(6)
C53 C61 C44 120.4(5)
C59 C62 C45 120.2(6)
C56 C63 C64 120.3(5)
C25 C64 C63 118.6(5)
C55 C65 C29 119.5(5)
C51 C68 C36 120.8(6)

loop_
_geom_bond_atom_site_label_1
_geom_bond_atom_site_label_2
_geom_bond_distance
S1 C23 1.775(4)
S1 C13 1.877(4)
S2 C21 1.779(5)
S2 C13 1.807(4)
S3 C30 1.765(4)
S3 C12 1.832(4)
S4 C25 1.777(4)
S4 C12 1.861(4)
O4 C18 1.197(4)
N1 C14 1.379(5)
N1 C20 1.398(5)
N1 C8 1.479(5)
O6 C20 1.204(5)
O2 C24 1.202(4)
O1 C22 1.198(5)
N2 C19 1.395(5)
N2 C18 1.412(5)
N2 C11 1.453(5)
O5 C14 1.210(5)
C8 C16 1.517(5)
C8 C13 1.568(5)
O3 C19 1.208(4)
C10 C35 1.375(6)
C10 C15 1.382(5)
C10 C18 1.480(6)
C11 C17 1.541(5)
C11 C12 1.559(5)
C12 C22 1.509(5)
C13 C24 1.500(5)
C14 C26 1.490(6)
C15 C57 1.372(6)
C15 C19 1.472(6)
C16 C33 1.383(5)
C16 C37 1.389(5)
C17 C28 1.389(5)
C17 C29 1.390(5)
C20 C27 1.475(6)
C21 C34 1.347(6)
C21 C45 1.393(6)
C23 C46 1.383(6)
C23 C31 1.393(6)
C25 C64 1.372(6)
C25 C43 1.411(6)
C26 C53 1.390(6)
C26 C27 1.394(6)
C27 C48 1.373(6)
C28 C49 1.352(6)
C29 C65 1.358(6)
C30 C36 1.382(6)
C30 C41 1.399(6)
C31 C40 1.370(6)
C32 C42 1.366(6)
C32 C40 1.368(6)
C33 C50 1.383(6)
C34 C39 1.381(6)
C35 C58 1.379(6)
C36 C68 1.380(7)
C37 C38 1.386(6)
C38 C75 1.359(7)
C39 C59 1.359(7)
C41 C47 1.370(7)
C42 C46 1.386(6)
C43 C60 1.387(6)
C44 C61 1.381(7)
C44 C48 1.407(7)
C45 C62 1.398(7)
C47 C51 1.369(8)
C49 C55 1.373(7)
C50 C75 1.378(7)
C51 C68 1.368(8)
C52 C58 1.365(7)
C52 C57 1.386(7)
C53 C61 1.376(7)
C55 C65 1.345(7)
C56 C63 1.360(8)
C56 C60 1.379(8)
C59 C62 1.345(8)
C63 C64 1.386(7)

loop_
_platon_squeeze_void_nr
_platon_squeeze_void_average_x
_platon_squeeze_void_average_y
_platon_squeeze_void_average_z
_platon_squeeze_void_volume
_platon_squeeze_void_count_electrons
_platon_squeeze_void_content
1 -0.016 0.500 0.500 267 87 ' '
2 0.344 0.146 0.143 10 0 ' '
3 0.656 0.854 0.857 10 0 ' '
